data_2224050
loop_
_publ_author_name
'Yoo, Chung-Yul'
'Kim, Sung-Chul'
'Lee, Seung-Soo'
'Kim, Seung-Joo'

_publ_section_title
;
 Synchrotron study of the garnet-type oxide Li~6~CaSm~2~Ta~2~O~12~
;
_journal_coeditor_code WM2261
_journal_issue 11
_journal_name_full 'Acta Crystallographica Section E'
_journal_page_first i74
_journal_paper_doi 10.1107/S1600536809040008
_journal_volume 65
_journal_year 2009
_chemical_formula_iupac 'Li6 Ca Sm2 Ta2 O12'
_chemical_formula_structural 'Li6 Ca Sm2 Ta2 O12'
_chemical_formula_sum 'Ca Li6 O12 Sm2 Ta2'
_chemical_formula_weight 936.45
_chemical_name_systematic
;
Hexalithium calcium disamarium(III) ditantalum(V) dodecaoxide
;
_space_group_IT_number 230
_symmetry_cell_setting cubic
_symmetry_space_group_name_Hall '-I 4bd 2c 3'
_symmetry_space_group_name_H-M 'I a -3 d'
_cell_angle_alpha 90.00000
_cell_angle_beta 90.00000
_cell_angle_gamma 90.00000
_cell_formula_units_Z 8
_cell_length_a 12.55128(7)
_cell_length_b 12.55128(7)
_cell_length_c 12.55128(7)
_cell_measurement_pressure 103
_cell_measurement_temperature 298
_cell_volume 1977.261(19)
_computing_cell_refinement 'FULLPROF (Rodriguez-Carvajal, 2001)'
_computing_data_collection 'local software at 8C2 HRPD beamline'
_computing_data_reduction 'FULLPROF (Rodriguez-Carvajal, 2001)'
_computing_molecular_graphics 'DIAMOND (Brandenburg, 1999)'
_computing_publication_material 'FULLPROF (Rodriguez-Carvajal, 2001)'
_computing_structure_refinement 'FULLPROF (Rodriguez-Carvajal, 2001)'
_computing_structure_solution 'SHELXS97 (Sheldrick, 2008)'
_diffrn_ambient_temperature 298
_diffrn_measurement_device_type 'Pohang Light Source 8C2 HRPD Beamline'
_diffrn_measurement_method 2\q
_diffrn_radiation_monochromator 'Si 111'
_diffrn_radiation_type Synchrotron
_diffrn_radiation_wavelength 1.54900
_exptl_crystal_density_diffrn 6.292
_exptl_crystal_F_000 3200
_pd_char_colour yellowish-white
_pd_char_particle_morphology particle
_pd_instr_location
;
?
;
_pd_meas_2theta_range_inc 0.010000
_pd_meas_2theta_range_max 131.00000
_pd_meas_2theta_range_min 10.00000
_pd_meas_number_of_points 12100
_pd_meas_scan_method step
_pd_prep_cool_rate '5 K/min'
_pd_prep_pressure 103
_pd_prep_temperature 1223
_pd_proc_2theta_range_inc 0.010000
_pd_proc_2theta_range_max 131.0000
_pd_proc_2theta_range_min 10.0000
_pd_proc_info_data_reduction None
_pd_proc_info_excluded_regions None
_pd_proc_ls_background_function 'manual background'
_pd_proc_ls_pref_orient_corr
;
'None'
;
_pd_proc_ls_profile_function 'pseudo Voigt'
_pd_proc_ls_prof_R_factor 15.0
_pd_proc_ls_prof_wR_expected 13.1
_pd_proc_ls_prof_wR_factor 22.0
_pd_proc_wavelength 1.5490
_pd_spec_mounting ' 'packed powder pellet''
_pd_spec_mount_mode reflection
_pd_spec_shape 'flat sheet'
_pd_spec_size_axial 20
_pd_spec_size_equat 20
_pd_spec_size_thick 0.5
_refine_ls_goodness_of_fit_all 1.67
_refine_ls_number_parameters 20
_refine_ls_number_reflns 151
_refine_ls_number_restraints 0
_refine_ls_shift/su_max_lt .001
_cod_data_source_file wm2261.cif
_cod_data_source_block I
_cod_depositor_comments
;
The following automatic conversions were performed:
'_symmetry_cell_setting' value 'Cubic' changed to 'cubic' according to
'/home/saulius/struct/CIF-dictionaries/cif_core.dic' dictionary named
'cif_core.dic' version 2.4.1 from 2010-06-29.

Automatic conversion script
Id: cif_fix_enum 1527 2010-12-29 10:47:43Z saulius 

The following automatic conversions were performed:

'_symmetry_cell_setting' value 'Cubic' changed to 'cubic' according
to /home/saulius/struct/CIF-dictionaries/cif_core.dic dictionary
named 'cif_core.dic' version 2.4.1 from 2010-06-29.

Automatic conversion script
Id: cif_fix_values 1715 2011-07-08 13:25:40Z adriana 
;
_cod_original_cell_volume 1977.262(19)
_cod_database_code 2224050

loop_
_symmetry_equiv_pos_as_xyz
'x, y, z'
'x, -y, -z+1/2'
'-x+1/2, -y, z+1/2'
'-x+1/2, y, -z'
'-y+1/4, x+3/4, z+1/4'
'y+1/4, x+3/4, -z+3/4'
'y+1/4, -x+1/4, z+3/4'
'-y+1/4, -x+1/4, -z+1/4'
'y, z, x'
'-y+1/2, -z, x+1/2'
'y, -z, -x+1/2'
'-y+1/2, z, -x'
'-z+1/4, y+3/4, x+1/4'
'-z+1/4, -y+1/4, -x+1/4'
'z+1/4, -y+1/4, x+3/4'
'z+1/4, y+3/4, -x+3/4'
'z, x, y'
'-z, x+1/2, -y+1/2'
'-z, -x+1/2, y'
'z, -x, -y+1/2'
'-x+1/4, -z+1/4, -y+1/4'
'-x+1/4, z+3/4, y+1/4'
'x+3/4, -z+3/4, y+1/4'
'x+1/4, z+3/4, -y+3/4'
'x+1/2, y+1/2, z+1/2'
'x+1/2, -y+1/2, -z+1'
'-x+1, -y+1/2, z+1'
'-x+1, y+1/2, -z+1/2'
'-y+3/4, x+5/4, z+3/4'
'y+3/4, x+5/4, -z+5/4'
'y+3/4, -x+3/4, z+5/4'
'-y+3/4, -x+3/4, -z+3/4'
'y+1/2, z+1/2, x+1/2'
'-y+1, -z+1/2, x+1'
'y+1/2, -z+1/2, -x+1'
'-y+1, z+1/2, -x+1/2'
'-z+3/4, y+5/4, x+3/4'
'-z+3/4, -y+3/4, -x+3/4'
'z+3/4, -y+3/4, x+5/4'
'z+3/4, y+5/4, -x+5/4'
'z+1/2, x+1/2, y+1/2'
'-z+1/2, x+1, -y+1'
'-z+1/2, -x+1, y+1/2'
'z+1/2, -x+1/2, -y+1'
'-x+3/4, -z+3/4, -y+3/4'
'-x+3/4, z+5/4, y+3/4'
'x+5/4, -z+5/4, y+3/4'
'x+3/4, z+5/4, -y+5/4'
'-x, -y, -z'
'-x, y, z-1/2'
'x-1/2, y, -z-1/2'
'x-1/2, -y, z'
'y-1/4, -x-3/4, -z-1/4'
'-y-1/4, -x-3/4, z-3/4'
'-y-1/4, x-1/4, -z-3/4'
'y-1/4, x-1/4, z-1/4'
'-y, -z, -x'
'y-1/2, z, -x-1/2'
'-y, z, x-1/2'
'y-1/2, -z, x'
'z-1/4, -y-3/4, -x-1/4'
'z-1/4, y-1/4, x-1/4'
'-z-1/4, y-1/4, -x-3/4'
'-z-1/4, -y-3/4, x-3/4'
'-z, -x, -y'
'z, -x-1/2, y-1/2'
'z, x-1/2, -y'
'-z, x, y-1/2'
'x-1/4, z-1/4, y-1/4'
'x-1/4, -z-3/4, -y-1/4'
'-x-3/4, z-3/4, -y-1/4'
'-x-1/4, -z-3/4, y-3/4'
'-x+1/2, -y+1/2, -z+1/2'
'-x+1/2, y+1/2, z'
'x, y+1/2, -z'
'x, -y+1/2, z+1/2'
'y+1/4, -x-1/4, -z+1/4'
'-y+1/4, -x-1/4, z-1/4'
'-y+1/4, x+1/4, -z-1/4'
'y+1/4, x+1/4, z+1/4'
'-y+1/2, -z+1/2, -x+1/2'
'y, z+1/2, -x'
'-y+1/2, z+1/2, x'
'y, -z+1/2, x+1/2'
'z+1/4, -y-1/4, -x+1/4'
'z+1/4, y+1/4, x+1/4'
'-z+1/4, y+1/4, -x-1/4'
'-z+1/4, -y-1/4, x-1/4'
'-z+1/2, -x+1/2, -y+1/2'
'z+1/2, -x, y'
'z+1/2, x, -y+1/2'
'-z+1/2, x+1/2, y'
'x+1/4, z+1/4, y+1/4'
'x+1/4, -z-1/4, -y+1/4'
'-x-1/4, z-1/4, -y+1/4'
'-x+1/4, -z-1/4, y-1/4'

loop_
_atom_site_type_symbol
_atom_site_label
_atom_site_fract_x
_atom_site_fract_y
_atom_site_fract_z
_atom_site_U_iso_or_equiv
_atom_site_adp_type
_atom_site_occupancy
Sm Sm1 0.00000 0.25000 0.62500 0.0089(2) Uiso 0.6666
Ca Ca1 0.00000 0.25000 0.62500 0.0089(2) Uiso 0.3333
Ta Ta1 0.00000 0.00000 0.50000 0.0071(2) Uiso 1.0000
Li Li1 0.12500 0.00000 0.75000 0.0278(11) Uiso 0.26(7)
Li Li2 0.101(5) 0.192(5) 0.412(5) 0.0278(11) Uiso 0.44(2)
O O1 0.0323(5) 0.0521(5) 0.6488(6) 0.0079(13) Uiso 1.0000

loop_
_atom_type_symbol
_atom_type_scat_dispersion_real
_atom_type_scat_dispersion_imag
_atom_type_scat_source
sm -5.69600 12.32000 International_Tables_for_Crystallography_Vol.C(1991)_Tables_6.1.1.4_and_6.1.1.5
ca 0.34100 1.28600 International_Tables_for_Crystallography_Vol.C(1991)_Tables_6.1.1.4_and_6.1.1.5
ta -6.35100 5.27100 International_Tables_for_Crystallography_Vol.C(1991)_Tables_6.1.1.4_and_6.1.1.5
li 0.00100 0.00000 International_Tables_for_Crystallography_Vol.C(1991)_Tables_6.1.1.4_and_6.1.1.5
o 0.04700 0.03200 International_Tables_for_Crystallography_Vol.C(1991)_Tables_6.1.1.4_and_6.1.1.5

loop_
_geom_angle_atom_site_label_1
_geom_angle_atom_site_label_2
_geom_angle_atom_site_label_3
_geom_angle_site_symmetry_1
_geom_angle_site_symmetry_3
_geom_angle
_geom_angle_publ_flag
O1 (Sm,Ca) O1 36_445 37_545 158.8(8) ?
O1 (Sm,Ca) O1 36_445 11_565 72.8(2) ?
O1 (Sm,Ca) O1 37_545 11_565 111.2(2) ?
O1 (Sm,Ca) O1 36_445 15_455 111.2(2) ?
O1 (Sm,Ca) O1 37_545 15_455 72.8(2) ?
O1 (Sm,Ca) O1 11_565 15_455 158.8(8) ?
O1 (Sm,Ca) O1 36_445 30_445 74.0(2) ?
O1 (Sm,Ca) O1 37_545 30_445 124.5(4) ?
O1 (Sm,Ca) O1 11_565 30_445 95.4(2) ?
O1 (Sm,Ca) O1 15_455 30_445 67.2(2) ?
O1 (Sm,Ca) O1 36_445 . 67.9(8) ?
O1 (Sm,Ca) O1 37_545 . 95.4(2) ?
O1 (Sm,Ca) O1 11_565 . 124.5(4) ?
O1 (Sm,Ca) O1 15_455 . 74.0(2) ?
O1 (Sm,Ca) O1 30_445 . 108.13(16) ?
O1 (Sm,Ca) O1 36_445 27_454 124.5(4) ?
O1 (Sm,Ca) O1 37_545 27_454 74.0(2) ?
O1 (Sm,Ca) O1 11_565 27_454 67.2(2) ?
O1 (Sm,Ca) O1 15_455 27_454 95.4(2) ?
O1 (Sm,Ca) O1 30_445 27_454 73.41(16) ?
O1 (Sm,Ca) O1 . 27_454 167.0(2) ?
O1 (Sm,Ca) O1 36_445 8_556 95.4(2) ?
O1 (Sm,Ca) O1 37_545 8_556 67.2(2) ?
O1 (Sm,Ca) O1 11_565 8_556 74.0(2) ?
O1 (Sm,Ca) O1 15_455 8_556 124.5(4) ?
O1 (Sm,Ca) O1 30_445 8_556 167.0(2) ?
O1 (Sm,Ca) O1 . 8_556 73.41(16) ?
O1 (Sm,Ca) O1 27_454 8_556 108.13(16) ?
O1 Ta1 O1 43_545 . 87.2(3) ?
O1 Ta1 O1 43_545 84 92.8(3) ?
O1 Ta1 O1 . 84 92.8(3) ?
O1 Ta1 O1 43_545 49_556 92.8(3) ?
O1 Ta1 O1 . 49_556 180.0000(10) ?
O1 Ta1 O1 84 49_556 87.2(3) ?
O1 Ta1 O1 43_545 91_455 180.0(4) ?
O1 Ta1 O1 . 91_455 92.8(3) ?
O1 Ta1 O1 84 91_455 87.2(3) ?
O1 Ta1 O1 49_556 91_455 87.2(3) ?
O1 Ta1 O1 43_545 36_445 87.2(3) ?
O1 Ta1 O1 . 36_445 87.2(3) ?
O1 Ta1 O1 84 36_445 180.000(2) ?
O1 Ta1 O1 49_556 36_445 92.8(3) ?
O1 Ta1 O1 91_455 36_445 92.8(3) ?
O1 Li1 O1 96_566 . 113.7(6) ?
O1 Li1 O1 96_566 71_656 101.7(3) ?
O1 Li1 O1 . 71_656 113.7(6) ?
O1 Li1 O1 96_566 2_556 113.7(6) ?
O1 Li1 O1 . 2_556 101.7(3) ?
O1 Li1 O1 71_656 2_556 113.7(6) ?
O1 Li2 O1 64_666 36_445 110(3) ?
O1 Li2 O1 91_455 36_445 87(2) ?
O1 Li2 O1 64_666 11_565 106(3) ?
O1 Li2 O1 91_455 11_565 150(10) ?
O1 Li2 O1 36_445 11_565 83(2) ?
O1 Li2 O1 64_666 7_554 87(10) ?
O1 Li2 O1 91_455 7_554 82(2) ?
O1 Li2 O1 36_445 7_554 165(10) ?
O1 Li2 O1 11_565 7_554 101(2) ?
O1 Li2 O1 64_666 8_556 148(10) ?
O1 Li2 O1 91_455 8_556 78.4(19) ?
O1 Li2 O1 36_445 8_556 98(10) ?
O1 Li2 O1 11_565 8_556 74.8(18) ?
O1 Li2 O1 7_554 8_556 67(6) ?

loop_
_geom_bond_atom_site_label_1
_geom_bond_atom_site_label_2
_geom_bond_site_symmetry_2
_geom_bond_distance
_geom_bond_publ_flag
(Sm,Ca) O1 36_445 2.441(18) ?
(Sm,Ca) O1 37_545 2.441(18) ?
(Sm,Ca) O1 11_565 2.441(18) ?
(Sm,Ca) O1 15_455 2.441(18) ?
(Sm,Ca) O1 30_445 2.561(17) ?
(Sm,Ca) O1 . 2.561(17) y
(Sm,Ca) O1 27_454 2.561(17) ?
(Sm,Ca) O1 8_556 2.561(17) ?
Ta1 O1 43_545 2.014(6) ?
Ta1 O1 . 2.014(6) y
Ta1 O1 84 2.014(6) ?
Ta1 O1 49_556 2.014(6) ?
Ta1 O1 91_455 2.014(6) ?
Ta1 O1 36_445 2.014(6) ?
Li1 O1 96_566 1.843(7) ?
Li1 O1 . 1.843(7) y
Li1 O1 71_656 1.843(7) ?
Li1 O1 2_556 1.843(7) ?
Li2 O1 64_666 1.63(6) y
Li2 O1 91_455 2.14(6) y
Li2 O1 36_445 2.12(6) y
Li2 O1 11_565 2.20(6) y
Li2 O1 7_554 2.55(6) y
Li2 O1 8_556 2.69(6) y
Li1 Li2 43_545 1.53(6) ?
Li1 Li2 62_556 1.53(6) ?
Li1 Li2 61_566 1.53(6) ?
Li1 Li2 42_545 1.53(6) ?
Li1 Li2 5_545 2.33(6) ?
Li1 Li2 84 2.33(6) ?
Li1 Li2 8_556 2.33(6) ?
Li1 Li2 82_546 2.33(6) ?
Li2 Li2 53_566 2.27(9) ?
Li2 Li2 79_556 2.27(9) ?
